data_7014891
loop_
_publ_author_name
'Shi, Lian-Xu'
'Zhang, Xian-Wei'
'Wu, Chuan-De'

_publ_section_title
;
 The synergistic effect of [WZn(VO)2(ZnW9O34)2]12- cores and peripheral
 metal sites in catalytic oxidative cyclization of acetylacetone.
;
_journal_issue 4
_journal_name_full 'Dalton transactions (Cambridge, England : 2003)'
_journal_page_first 779
_journal_page_last 781
_journal_paper_doi 10.1039/c0dt01254h
_journal_volume 40
_journal_year 2011
_chemical_formula_sum 'C10 H14 O5'
_chemical_formula_weight 214.21
_chemical_name_systematic
;
?
;
_space_group_IT_number 2
_symmetry_cell_setting triclinic
_symmetry_space_group_name_Hall '-P 1'
_symmetry_space_group_name_H-M 'P -1'
_atom_sites_solution_hydrogens geom
_atom_sites_solution_primary direct
_atom_sites_solution_secondary difmap
_audit_creation_method SHELXL-97
_cell_angle_alpha 85.546(6)
_cell_angle_beta 69.109(6)
_cell_angle_gamma 81.652(5)
_cell_formula_units_Z 2
_cell_length_a 7.4227(4)
_cell_length_b 8.4007(6)
_cell_length_c 9.1488(6)
_cell_measurement_reflns_used 1891
_cell_measurement_temperature 293(2)
_cell_measurement_theta_max 67.7673
_cell_measurement_theta_min 5.1754
_cell_volume 527.12(6)
_computing_cell_refinement 'CrysAlisPro, Oxford Diffraction Ltd.'
_computing_data_collection 'CrysAlisPro, Oxford Diffraction Ltd.'
_computing_data_reduction 'CrysAlisPro, Oxford Diffraction Ltd.'
_computing_structure_refinement 'SHELXL-97 (Sheldrick, 1997)'
_computing_structure_solution 'SHELXS-97 (Sheldrick, 1990)'
_diffrn_ambient_temperature 293(2)
_diffrn_measured_fraction_theta_full 0.968
_diffrn_measured_fraction_theta_max 0.968
_diffrn_measurement_device_type 'Xcalibur, Atlas, Gemini ultra'
_diffrn_measurement_method '\w scans'
_diffrn_radiation_monochromator mirror
_diffrn_radiation_source 'Enhance Ultra (Cu) X-ray Source'
_diffrn_radiation_type CuK\a
_diffrn_radiation_wavelength 1.54178
_diffrn_reflns_av_R_equivalents 0.0313
_diffrn_reflns_av_sigmaI/netI 0.0307
_diffrn_reflns_limit_h_max 7
_diffrn_reflns_limit_h_min -8
_diffrn_reflns_limit_k_max 10
_diffrn_reflns_limit_k_min -10
_diffrn_reflns_limit_l_max 10
_diffrn_reflns_limit_l_min -10
_diffrn_reflns_number 3997
_diffrn_reflns_theta_full 67.92
_diffrn_reflns_theta_max 67.92
_diffrn_reflns_theta_min 5.18
_exptl_absorpt_coefficient_mu 0.921
_exptl_absorpt_correction_T_max 0.904
_exptl_absorpt_correction_T_min 0.809
_exptl_absorpt_correction_type multi-scan
_exptl_crystal_colour Colorless
_exptl_crystal_density_diffrn 1.350
_exptl_crystal_density_method 'not measured'
_exptl_crystal_description Bloc
_exptl_crystal_F_000 228
_exptl_crystal_size_max 0.23
_exptl_crystal_size_mid 0.21
_exptl_crystal_size_min 0.11
_refine_diff_density_max 0.567
_refine_diff_density_min -0.552
_refine_diff_density_rms 0.070
_refine_ls_extinction_method none
_refine_ls_goodness_of_fit_ref 1.038
_refine_ls_hydrogen_treatment constr
_refine_ls_matrix_type full
_refine_ls_number_parameters 136
_refine_ls_number_reflns 1852
_refine_ls_number_restraints 0
_refine_ls_restrained_S_all 1.038
_refine_ls_R_factor_all 0.0767
_refine_ls_R_factor_gt 0.0592
_refine_ls_shift/su_max 0.000
_refine_ls_shift/su_mean 0.000
_refine_ls_structure_factor_coef Fsqd
_refine_ls_weighting_details 'calc w=1/[\s^2^(Fo^2^)+(0.1203P)^2^+0.4869P] where P=(Fo^2^+2Fc^2^)/3'
_refine_ls_weighting_scheme calc
_refine_ls_wR_factor_gt 0.1770
_refine_ls_wR_factor_ref 0.1930
_reflns_number_gt 1449
_reflns_number_total 1852
_reflns_threshold_expression >2sigma(I)
_cod_data_source_file C0DT01254H.TXT
_cod_data_source_block NewII
_cod_original_sg_symbol_H-M P-1
_cod_database_code 7014891

loop_
_symmetry_equiv_pos_as_xyz
'x, y, z'
'-x, -y, -z'

loop_
_atom_site_label
_atom_site_type_symbol
_atom_site_fract_x
_atom_site_fract_y
_atom_site_fract_z
_atom_site_U_iso_or_equiv
_atom_site_adp_type
_atom_site_occupancy
_atom_site_symmetry_multiplicity
_atom_site_calc_flag
_atom_site_refinement_flags
_atom_site_disorder_assembly
_atom_site_disorder_group
O1 O 0.5970(3) 0.4140(2) 0.6665(3) 0.0290(5) Uani 1 1 d . . .
O2 O 0.4692(3) 0.2296(2) 0.8628(2) 0.0281(5) Uani 1 1 d . . .
H2A H 0.3610 0.2422 0.8555 0.042 Uiso 1 1 calc R . .
O3 O 0.9509(3) 0.1372(2) 0.5907(2) 0.0288(5) Uani 1 1 d . . .
H3A H 0.9703 0.0395 0.6041 0.043 Uiso 1 1 calc R . .
O4 O 0.8812(3) -0.0520(2) 0.8329(3) 0.0354(6) Uani 1 1 d . . .
O5 O 1.1162(3) 0.2737(3) 0.8225(3) 0.0324(6) Uani 1 1 d . . .
C1 C 0.6091(4) 0.2421(3) 0.7151(3) 0.0252(7) Uani 1 1 d . . .
C2 C 0.8135(4) 0.2060(3) 0.7294(3) 0.0213(6) Uani 1 1 d . . .
C3 C 0.8581(4) 0.3724(3) 0.7437(3) 0.0221(6) Uani 1 1 d . . .
C4 C 0.7321(4) 0.4812(3) 0.7003(3) 0.0242(6) Uani 1 1 d . . .
C5 C 0.5768(5) 0.1487(4) 0.5938(4) 0.0356(8) Uani 1 1 d . . .
H5A H 0.4471 0.1799 0.5939 0.053 Uiso 1 1 calc R . .
H5B H 0.5941 0.0355 0.6183 0.053 Uiso 1 1 calc R . .
H5C H 0.6686 0.1713 0.4923 0.053 Uiso 1 1 calc R . .
C6 C 0.8122(4) 0.0865(3) 0.8667(3) 0.0246(7) Uani 1 1 d . . .
C7 C 0.7295(5) 0.1390(4) 1.0312(4) 0.0302(7) Uani 1 1 d . . .
H7A H 0.7412 0.0490 1.1000 0.045 Uiso 1 1 calc R . .
H7B H 0.5948 0.1805 1.0559 0.045 Uiso 1 1 calc R . .
H7C H 0.7990 0.2216 1.0441 0.045 Uiso 1 1 calc R . .
C8 C 1.0245(4) 0.3938(4) 0.7829(3) 0.0258(7) Uani 1 1 d . . .
C9 C 1.0887(5) 0.5568(4) 0.7758(4) 0.0373(8) Uani 1 1 d . . .
H9A H 1.2009 0.5467 0.8065 0.056 Uiso 1 1 calc R . .
H9B H 0.9854 0.6271 0.8456 0.056 Uiso 1 1 calc R . .
H9C H 1.1207 0.6008 0.6709 0.056 Uiso 1 1 calc R . .
C10 C 0.7134(5) 0.6594(3) 0.6810(4) 0.0323(7) Uani 1 1 d . . .
H10A H 0.8130 0.6992 0.7066 0.048 Uiso 1 1 calc R . .
H10B H 0.5881 0.7048 0.7494 0.048 Uiso 1 1 calc R . .
H10C H 0.7270 0.6892 0.5745 0.048 Uiso 1 1 calc R . .

loop_
_atom_site_aniso_label
_atom_site_aniso_U_11
_atom_site_aniso_U_22
_atom_site_aniso_U_33
_atom_site_aniso_U_23
_atom_site_aniso_U_13
_atom_site_aniso_U_12
O1 0.0271(11) 0.0270(11) 0.0388(12) 0.0070(9) -0.0202(9) -0.0042(8)
O2 0.0193(11) 0.0362(12) 0.0312(11) 0.0030(9) -0.0116(8) -0.0066(8)
O3 0.0287(12) 0.0250(10) 0.0286(11) -0.0071(8) -0.0044(9) -0.0014(8)
O4 0.0416(14) 0.0214(11) 0.0469(14) -0.0006(9) -0.0218(11) 0.0001(9)
O5 0.0221(11) 0.0314(12) 0.0488(14) 0.0029(10) -0.0189(10) -0.0054(9)
C1 0.0250(16) 0.0257(15) 0.0290(15) 0.0030(11) -0.0140(12) -0.0064(11)
C2 0.0192(14) 0.0219(14) 0.0239(15) -0.0007(11) -0.0083(11) -0.0040(11)
C3 0.0194(14) 0.0213(14) 0.0245(14) -0.0011(10) -0.0065(11) -0.0021(11)
C4 0.0219(15) 0.0247(15) 0.0253(15) 0.0014(11) -0.0068(11) -0.0056(11)
C5 0.0372(19) 0.0406(19) 0.0396(19) -0.0014(14) -0.0240(15) -0.0107(14)
C6 0.0205(14) 0.0251(15) 0.0339(17) 0.0024(12) -0.0158(12) -0.0065(11)
C7 0.0295(17) 0.0343(17) 0.0299(16) 0.0059(12) -0.0141(13) -0.0077(13)
C8 0.0200(15) 0.0301(16) 0.0269(15) -0.0032(12) -0.0063(12) -0.0051(12)
C9 0.0311(18) 0.0323(17) 0.054(2) -0.0042(14) -0.0188(15) -0.0095(13)
C10 0.0303(17) 0.0234(15) 0.0418(18) 0.0068(13) -0.0133(14) -0.0015(12)

loop_
_atom_type_symbol
_atom_type_description
_atom_type_scat_dispersion_real
_atom_type_scat_dispersion_imag
_atom_type_scat_source
C C 0.0181 0.0091 'International Tables Vol C Tables 4.2.6.8 and 6.1.1.4'
H H 0.0000 0.0000 'International Tables Vol C Tables 4.2.6.8 and 6.1.1.4'
O O 0.0492 0.0322 'International Tables Vol C Tables 4.2.6.8 and 6.1.1.4'

loop_
_geom_angle_atom_site_label_1
_geom_angle_atom_site_label_2
_geom_angle_atom_site_label_3
_geom_angle
_geom_angle_site_symmetry_1
_geom_angle_site_symmetry_3
_geom_angle_publ_flag
C4 O1 C1 108.6(2) . . ?
O2 C1 O1 107.0(2) . . ?
O2 C1 C5 113.1(2) . . ?
O1 C1 C5 107.8(2) . . ?
O2 C1 C2 108.8(2) . . ?
O1 C1 C2 103.4(2) . . ?
C5 C1 C2 115.9(2) . . ?
O3 C2 C3 109.2(2) . . ?
O3 C2 C6 107.8(2) . . ?
C3 C2 C6 115.9(2) . . ?
O3 C2 C1 110.5(2) . . ?
C3 C2 C1 102.0(2) . . ?
C6 C2 C1 111.3(2) . . ?
C4 C3 C8 130.6(3) . . ?
C4 C3 C2 108.5(2) . . ?
C8 C3 C2 120.6(2) . . ?
C3 C4 O1 113.5(2) . . ?
C3 C4 C10 132.9(3) . . ?
O1 C4 C10 113.7(2) . . ?
O4 C6 C7 122.2(3) . . ?
O4 C6 C2 116.6(3) . . ?
C7 C6 C2 121.2(2) . . ?
O5 C8 C3 118.4(3) . . ?
O5 C8 C9 119.8(3) . . ?
C3 C8 C9 121.7(3) . . ?

loop_
_geom_bond_atom_site_label_1
_geom_bond_atom_site_label_2
_geom_bond_distance
_geom_bond_site_symmetry_2
_geom_bond_publ_flag
O1 C4 1.354(3) . ?
O1 C1 1.477(3) . ?
O2 C1 1.387(4) . ?
O3 C2 1.416(3) . ?
O4 C6 1.217(4) . ?
O5 C8 1.238(4) . ?
C1 C5 1.512(4) . ?
C1 C2 1.553(4) . ?
C2 C3 1.509(4) . ?
C2 C6 1.544(4) . ?
C3 C4 1.352(4) . ?
C3 C8 1.441(4) . ?
C4 C10 1.485(4) . ?
C6 C7 1.483(4) . ?
C8 C9 1.503(4) . ?
